data_7236420
loop_
_publ_author_name
'Ge, Xinping'
'Gan, Xiaoping'
'Yao, Shun'
'Wang, Kang'
'Zhu, Weiju'
'Yu, Jianhua'
'Wu, Jieying'
'Tian, Yupeng'
'Zhou, Hongping'

_publ_section_title
;
 Rationally designed two-photon absorption compounds based on benzoxazole
 derivatives: structure--property relationships and bio-imaging
 applications
;
_journal_issue 16
_journal_name_full 'Journal of Materials Chemistry B'
_journal_page_first 2785
_journal_paper_doi 10.1039/C6TB00201C
_journal_volume 4
_journal_year 2016
_chemical_formula_sum 'C33 H24 N2 O'
_chemical_formula_weight 464.54
_space_group_IT_number 15
_space_group_name_Hall '-C 2yc'
_space_group_name_H-M_alt 'C 1 2/c 1'
_atom_sites_solution_hydrogens geom
_atom_sites_solution_primary direct
_atom_sites_solution_secondary difmap
_audit_creation_method SHELXL-97
_audit_update_record
;
2015-08-18 deposited with the CCDC.
2016-03-22 downloaded from the CCDC.
;
_cell_angle_alpha 90.00
_cell_angle_beta 103.8430(10)
_cell_angle_gamma 90.00
_cell_formula_units_Z 8
_cell_length_a 53.673(5)
_cell_length_b 6.5539(6)
_cell_length_c 14.3225(14)
_cell_measurement_temperature 296(2)
_cell_volume 4891.9(8)
_computing_structure_refinement 'SHELXL-97 (Sheldrick, 1997)'
_computing_structure_solution 'SHELXS-97 (Sheldrick, 1990)'
_diffrn_ambient_temperature 296(2)
_diffrn_measured_fraction_theta_full 0.999
_diffrn_measured_fraction_theta_max 0.999
_diffrn_radiation_monochromator graphite
_diffrn_radiation_source 'fine-focus sealed tube'
_diffrn_radiation_type MoK\a
_diffrn_radiation_wavelength 0.71073
_diffrn_reflns_av_R_equivalents 0.0355
_diffrn_reflns_av_sigmaI/netI 0.0343
_diffrn_reflns_limit_h_max 63
_diffrn_reflns_limit_h_min -63
_diffrn_reflns_limit_k_max 7
_diffrn_reflns_limit_k_min -7
_diffrn_reflns_limit_l_max 15
_diffrn_reflns_limit_l_min -17
_diffrn_reflns_number 16661
_diffrn_reflns_theta_full 25.00
_diffrn_reflns_theta_max 25.00
_diffrn_reflns_theta_min 0.78
_exptl_absorpt_coefficient_mu 0.076
_exptl_absorpt_correction_T_max 0.9849
_exptl_absorpt_correction_T_min 0.9775
_exptl_crystal_density_diffrn 1.262
_exptl_crystal_density_method 'not measured'
_exptl_crystal_F_000 1952
_exptl_crystal_size_max 0.30
_exptl_crystal_size_mid 0.20
_exptl_crystal_size_min 0.20
_refine_diff_density_max 0.260
_refine_diff_density_min -0.336
_refine_diff_density_rms 0.093
_refine_ls_extinction_method none
_refine_ls_goodness_of_fit_ref 1.043
_refine_ls_hydrogen_treatment mixed
_refine_ls_matrix_type full
_refine_ls_number_parameters 325
_refine_ls_number_reflns 4295
_refine_ls_number_restraints 0
_refine_ls_restrained_S_all 1.043
_refine_ls_R_factor_all 0.0770
_refine_ls_R_factor_gt 0.0436
_refine_ls_shift/su_max 0.001
_refine_ls_shift/su_mean 0.000
_refine_ls_structure_factor_coef Fsqd
_refine_ls_weighting_details 'calc w=1/[\s^2^(Fo^2^)+(0.0828P)^2^+0.0000P] where P=(Fo^2^+2Fc^2^)/3'
_refine_ls_weighting_scheme calc
_refine_ls_wR_factor_gt 0.1183
_refine_ls_wR_factor_ref 0.1484
_reflns_number_gt 2778
_reflns_number_total 4295
_reflns_threshold_expression >2sigma(I)
_cod_data_source_file c6tb00201c2.cif
_cod_data_source_block a
_cod_database_code 7236420

loop_
_symmetry_equiv_pos_as_xyz
'x, y, z'
'-x, y, -z+1/2'
'x+1/2, y+1/2, z'
'-x+1/2, y+1/2, -z+1/2'
'-x, -y, -z'
'x, -y, z-1/2'
'-x+1/2, -y+1/2, -z'
'x+1/2, -y+1/2, z-1/2'

loop_
_atom_site_label
_atom_site_type_symbol
_atom_site_fract_x
_atom_site_fract_y
_atom_site_fract_z
_atom_site_U_iso_or_equiv
_atom_site_adp_type
_atom_site_occupancy
_atom_site_symmetry_multiplicity
_atom_site_calc_flag
_atom_site_refinement_flags
O1 O 0.46672(2) -0.20590(19) 0.15289(8) 0.0500(3) Uani 1 1 d .
C8 C 0.49413(3) 0.0656(3) 0.12359(12) 0.0439(4) Uani 1 1 d .
N1 N 0.44934(3) 0.1088(2) 0.13667(11) 0.0518(4) Uani 1 1 d .
N2 N 0.67511(3) 0.6632(3) 0.02976(13) 0.0695(5) Uani 1 1 d .
C15 C 0.57541(3) 0.4330(3) 0.06594(14) 0.0518(5) Uani 1 1 d .
H15 H 0.5633 0.5370 0.0553 0.062 Uiso 1 1 calc R
C13 C 0.51371(3) -0.0733(3) 0.12627(12) 0.0473(5) Uani 1 1 d .
H13 H 0.5109 -0.2109 0.1358 0.057 Uiso 1 1 calc R
C10 C 0.52226(3) 0.3332(3) 0.09733(13) 0.0526(5) Uani 1 1 d .
H10 H 0.5250 0.4708 0.0872 0.063 Uiso 1 1 calc R
C6 C 0.44225(3) -0.2227(3) 0.16663(12) 0.0457(5) Uani 1 1 d .
C11 C 0.54217(3) 0.1942(3) 0.09964(12) 0.0444(4) Uani 1 1 d .
C7 C 0.46940(3) -0.0007(3) 0.13648(12) 0.0469(5) Uani 1 1 d .
C9 C 0.49883(3) 0.2713(3) 0.10960(13) 0.0523(5) Uani 1 1 d .
H9 H 0.4860 0.3672 0.1086 0.063 Uiso 1 1 calc R
C1 C 0.43149(3) -0.0300(3) 0.15658(13) 0.0496(5) Uani 1 1 d .
C12 C 0.53726(3) -0.0098(3) 0.11493(13) 0.0487(5) Uani 1 1 d .
H12 H 0.5502 -0.1057 0.1175 0.058 Uiso 1 1 calc R
C19 C 0.65053(3) 0.6000(3) 0.03986(15) 0.0568(5) Uani 1 1 d .
C16 C 0.60103(3) 0.4873(3) 0.05603(13) 0.0480(5) Uani 1 1 d .
C21 C 0.61984(3) 0.3433(3) 0.05388(15) 0.0624(6) Uani 1 1 d .
H21 H 0.6160 0.2057 0.0581 0.075 Uiso 1 1 calc R
C2 C 0.40697(4) -0.0021(3) 0.16986(15) 0.0620(6) Uani 1 1 d .
H2 H 0.3992 0.1257 0.1636 0.074 Uiso 1 1 calc R
C5 C 0.43023(4) -0.3954(3) 0.18880(14) 0.0568(5) Uani 1 1 d .
H5 H 0.4379 -0.5234 0.1942 0.068 Uiso 1 1 calc R
C14 C 0.56758(3) 0.2531(3) 0.08827(13) 0.0502(5) Uani 1 1 d .
H14 H 0.5798 0.1498 0.0981 0.060 Uiso 1 1 calc R
C18 C 0.63192(3) 0.7445(3) 0.04063(16) 0.0655(6) Uani 1 1 d .
H18 H 0.6358 0.8820 0.0364 0.079 Uiso 1 1 calc R
C28 C 0.69790(3) 0.5669(3) 0.07973(18) 0.0664(6) Uani 1 1 d .
C22 C 0.67571(3) 0.8032(3) -0.04620(17) 0.0612(6) Uani 1 1 d .
C20 C 0.64402(4) 0.3980(3) 0.04569(16) 0.0668(6) Uani 1 1 d .
H20 H 0.6561 0.2971 0.0441 0.080 Uiso 1 1 calc R
C3 C 0.39454(4) -0.1735(4) 0.19293(15) 0.0679(6) Uani 1 1 d .
H3 H 0.3781 -0.1598 0.2023 0.082 Uiso 1 1 calc R
C27 C 0.68903(4) 0.9848(4) -0.0281(2) 0.0768(7) Uani 1 1 d .
H27 H 0.6976 1.0194 0.0342 0.092 Uiso 1 1 calc R
C17 C 0.60767(3) 0.6884(3) 0.04753(15) 0.0626(6) Uani 1 1 d .
H17 H 0.5954 0.7893 0.0464 0.075 Uiso 1 1 calc R
C29 C 0.71955(4) 0.5650(4) 0.0426(2) 0.0826(7) Uani 1 1 d .
H29 H 0.7191 0.6280 -0.0159 0.099 Uiso 1 1 calc R
C4 C 0.40591(4) -0.3642(3) 0.20242(15) 0.0639(6) Uani 1 1 d .
H4 H 0.3969 -0.4747 0.2185 0.077 Uiso 1 1 calc R
C23 C 0.66287(4) 0.7571(4) -0.13898(18) 0.0741(6) Uani 1 1 d .
H23 H 0.6538 0.6354 -0.1518 0.089 Uiso 1 1 calc R
C33 C 0.69933(4) 0.4736(4) 0.16725(19) 0.0780(7) Uani 1 1 d .
H33 H 0.6852 0.4767 0.1942 0.094 Uiso 1 1 calc R
C26 C 0.68940(5) 1.1163(4) -0.1049(3) 0.0928(9) Uani 1 1 d .
H26 H 0.6985 1.2382 -0.0934 0.111 Uiso 1 1 calc R
C24 C 0.66337(5) 0.8903(5) -0.2132(2) 0.0928(8) Uani 1 1 d .
H24 H 0.6545 0.8579 -0.2755 0.111 Uiso 1 1 calc R
C25 C 0.67664(6) 1.0677(5) -0.1960(3) 0.1007(9) Uani 1 1 d .
H25 H 0.6770 1.1561 -0.2465 0.121 Uiso 1 1 calc R
C32 C 0.72147(5) 0.3755(4) 0.2154(2) 0.0998(9) Uani 1 1 d .
H32 H 0.7220 0.3101 0.2734 0.120 Uiso 1 1 calc R
C30 C 0.74165(5) 0.4700(5) 0.0922(3) 0.1091(10) Uani 1 1 d .
H30 H 0.7561 0.4710 0.0671 0.131 Uiso 1 1 calc R
C31 C 0.74266(5) 0.3744(5) 0.1777(3) 0.1189(12) Uani 1 1 d .
H31 H 0.7576 0.3090 0.2102 0.143 Uiso 1 1 calc R

loop_
_atom_site_aniso_label
_atom_site_aniso_U_11
_atom_site_aniso_U_22
_atom_site_aniso_U_33
_atom_site_aniso_U_23
_atom_site_aniso_U_13
_atom_site_aniso_U_12
O1 0.0511(7) 0.0468(8) 0.0532(8) 0.0001(6) 0.0144(6) 0.0007(6)
C8 0.0468(10) 0.0470(12) 0.0381(10) 0.0006(8) 0.0104(8) 0.0015(8)
N1 0.0500(9) 0.0478(10) 0.0587(10) 0.0052(8) 0.0155(7) 0.0024(7)
N2 0.0409(9) 0.0773(13) 0.0916(14) 0.0173(11) 0.0183(8) 0.0043(8)
C15 0.0463(10) 0.0513(13) 0.0600(13) -0.0011(10) 0.0169(9) 0.0055(9)
C13 0.0530(10) 0.0413(11) 0.0486(11) 0.0007(9) 0.0138(8) 0.0034(9)
C10 0.0526(11) 0.0411(11) 0.0657(13) 0.0020(10) 0.0173(9) 0.0015(9)
C6 0.0443(9) 0.0518(12) 0.0411(10) -0.0020(9) 0.0102(8) -0.0017(9)
C11 0.0464(10) 0.0472(12) 0.0395(10) -0.0026(8) 0.0101(8) 0.0011(8)
C7 0.0531(11) 0.0461(12) 0.0412(11) 0.0005(9) 0.0106(8) -0.0013(9)
C9 0.0503(10) 0.0452(12) 0.0634(13) 0.0038(10) 0.0174(9) 0.0070(9)
C1 0.0481(10) 0.0510(12) 0.0497(12) 0.0004(9) 0.0120(8) 0.0002(9)
C12 0.0505(10) 0.0459(12) 0.0500(11) -0.0003(9) 0.0128(8) 0.0099(8)
C19 0.0424(10) 0.0600(14) 0.0699(14) 0.0035(11) 0.0169(9) 0.0021(9)
C16 0.0439(10) 0.0505(12) 0.0500(11) 0.0008(9) 0.0122(8) 0.0041(8)
C21 0.0508(11) 0.0499(13) 0.0886(16) -0.0069(11) 0.0206(10) 0.0015(9)
C2 0.0526(11) 0.0638(15) 0.0704(14) 0.0016(11) 0.0159(10) 0.0059(10)
C5 0.0613(12) 0.0521(13) 0.0571(13) -0.0014(10) 0.0142(9) -0.0045(10)
C14 0.0463(10) 0.0535(13) 0.0505(11) 0.0000(10) 0.0114(8) 0.0058(9)
C18 0.0534(11) 0.0505(13) 0.0979(17) 0.0088(12) 0.0287(11) 0.0022(10)
C28 0.0443(11) 0.0673(15) 0.0850(17) -0.0047(13) 0.0106(10) 0.0024(10)
C22 0.0409(10) 0.0606(14) 0.0870(17) 0.0004(13) 0.0249(10) -0.0001(10)
C20 0.0460(11) 0.0564(14) 0.1013(18) -0.0030(12) 0.0241(11) 0.0105(10)
C3 0.0516(11) 0.0838(18) 0.0712(15) -0.0010(13) 0.0202(10) -0.0043(12)
C27 0.0594(13) 0.0721(17) 0.1029(19) -0.0088(15) 0.0272(12) -0.0065(12)
C17 0.0507(11) 0.0536(14) 0.0896(16) 0.0084(12) 0.0286(10) 0.0103(9)
C29 0.0487(12) 0.0867(18) 0.114(2) -0.0009(15) 0.0238(12) 0.0068(12)
C4 0.0582(12) 0.0659(15) 0.0691(14) 0.0027(11) 0.0186(10) -0.0114(11)
C23 0.0662(14) 0.0723(17) 0.0875(18) -0.0041(15) 0.0255(13) -0.0014(12)
C33 0.0578(13) 0.0795(17) 0.0923(19) -0.0010(15) 0.0093(12) 0.0028(12)
C26 0.0683(16) 0.0635(17) 0.159(3) 0.010(2) 0.0509(18) -0.0031(13)
C24 0.0888(18) 0.108(2) 0.0876(19) 0.0092(18) 0.0320(15) 0.0129(17)
C25 0.0849(19) 0.104(3) 0.127(3) 0.030(2) 0.0510(19) 0.0178(18)
C32 0.0707(17) 0.100(2) 0.113(2) 0.0146(17) -0.0078(15) 0.0031(15)
C30 0.0518(15) 0.105(2) 0.171(3) 0.005(2) 0.0276(17) 0.0139(14)
C31 0.0568(16) 0.106(2) 0.176(3) 0.020(2) -0.0074(19) 0.0160(15)

loop_
_atom_type_symbol
_atom_type_description
_atom_type_scat_dispersion_real
_atom_type_scat_dispersion_imag
_atom_type_scat_source
C C 0.0033 0.0016 'International Tables Vol C Tables 4.2.6.8 and 6.1.1.4'
H H 0.0000 0.0000 'International Tables Vol C Tables 4.2.6.8 and 6.1.1.4'
N N 0.0061 0.0033 'International Tables Vol C Tables 4.2.6.8 and 6.1.1.4'
O O 0.0106 0.0060 'International Tables Vol C Tables 4.2.6.8 and 6.1.1.4'

loop_
_geom_angle_atom_site_label_1
_geom_angle_atom_site_label_2
_geom_angle_atom_site_label_3
_geom_angle
C6 O1 C7 104.13(13)
C13 C8 C9 118.51(16)
C13 C8 C7 120.79(17)
C9 C8 C7 120.69(16)
C7 N1 C1 104.48(15)
C28 N2 C19 122.11(18)
C28 N2 C22 119.90(17)
C19 N2 C22 117.03(15)
C14 C15 C16 127.22(18)
C14 C15 H15 116.4
C16 C15 H15 116.4
C12 C13 C8 120.71(17)
C12 C13 H13 119.6
C8 C13 H13 119.6
C9 C10 C11 121.53(18)
C9 C10 H10 119.2
C11 C10 H10 119.2
C5 C6 O1 127.86(17)
C5 C6 C1 124.61(17)
O1 C6 C1 107.51(16)
C12 C11 C10 117.24(16)
C12 C11 C14 119.21(16)
C10 C11 C14 123.54(17)
N1 C7 O1 114.82(15)
N1 C7 C8 128.42(18)
O1 C7 C8 116.74(15)
C10 C9 C8 120.45(17)
C10 C9 H9 119.8
C8 C9 H9 119.8
C6 C1 C2 119.55(18)
C6 C1 N1 109.05(15)
C2 C1 N1 131.36(18)
C13 C12 C11 121.54(16)
C13 C12 H12 119.2
C11 C12 H12 119.2
C20 C19 C18 117.73(17)
C20 C19 N2 122.72(18)
C18 C19 N2 119.50(18)
C17 C16 C21 116.31(17)
C17 C16 C15 120.76(16)
C21 C16 C15 122.94(18)
C20 C21 C16 122.02(19)
C20 C21 H21 119.0
C16 C21 H21 119.0
C1 C2 C3 116.92(19)
C1 C2 H2 121.5
C3 C2 H2 121.5
C6 C5 C4 114.94(19)
C6 C5 H5 122.5
C4 C5 H5 122.5
C15 C14 C11 128.57(18)
C15 C14 H14 115.7
C11 C14 H14 115.7
C19 C18 C17 121.05(19)
C19 C18 H18 119.5
C17 C18 H18 119.5
C33 C28 C29 118.3(2)
C33 C28 N2 120.81(19)
C29 C28 N2 120.9(2)
C23 C22 C27 119.2(2)
C23 C22 N2 119.8(2)
C27 C22 N2 121.0(2)
C19 C20 C21 120.85(18)
C19 C20 H20 119.6
C21 C20 H20 119.6
C4 C3 C2 121.96(19)
C4 C3 H3 119.0
C2 C3 H3 119.0
C22 C27 C26 119.1(3)
C22 C27 H27 120.4
C26 C27 H27 120.4
C18 C17 C16 122.01(18)
C18 C17 H17 119.0
C16 C17 H17 119.0
C30 C29 C28 120.2(3)
C30 C29 H29 119.9
C28 C29 H29 119.9
C5 C4 C3 122.0(2)
C5 C4 H4 119.0
C3 C4 H4 119.0
C22 C23 C24 120.5(2)
C22 C23 H23 119.8
C24 C23 H23 119.8
C28 C33 C32 120.9(2)
C28 C33 H33 119.6
C32 C33 H33 119.6
C25 C26 C27 120.8(3)
C25 C26 H26 119.6
C27 C26 H26 119.6
C25 C24 C23 120.6(3)
C25 C24 H24 119.7
C23 C24 H24 119.7
C24 C25 C26 119.9(3)
C24 C25 H25 120.1
C26 C25 H25 120.1
C31 C32 C33 120.2(3)
C31 C32 H32 119.9
C33 C32 H32 119.9
C31 C30 C29 121.0(3)
C31 C30 H30 119.5
C29 C30 H30 119.5
C30 C31 C32 119.4(3)
C30 C31 H31 120.3
C32 C31 H31 120.3

loop_
_geom_bond_atom_site_label_1
_geom_bond_atom_site_label_2
_geom_bond_distance
O1 C6 1.378(2)
O1 C7 1.379(2)
C8 C13 1.384(2)
C8 C9 1.395(3)
C8 C7 1.450(2)
N1 C7 1.294(2)
N1 C1 1.399(2)
N2 C28 1.410(3)
N2 C19 1.423(2)
N2 C22 1.430(3)
C15 C14 1.316(3)
C15 C16 1.460(2)
C15 H15 0.9300
C13 C12 1.376(2)
C13 H13 0.9300
C10 C9 1.372(2)
C10 C11 1.399(2)
C10 H10 0.9300
C6 C5 1.377(3)
C6 C1 1.382(3)
C11 C12 1.390(3)
C11 C14 1.464(2)
C9 H9 0.9300
C1 C2 1.386(2)
C12 H12 0.9300
C19 C20 1.377(3)
C19 C18 1.378(3)
C16 C17 1.379(3)
C16 C21 1.388(2)
C21 C20 1.378(3)
C21 H21 0.9300
C2 C3 1.386(3)
C2 H2 0.9300
C5 C4 1.380(3)
C5 H5 0.9300
C14 H14 0.9300
C18 C17 1.379(2)
C18 H18 0.9300
C28 C33 1.380(3)
C28 C29 1.389(3)
C22 C23 1.376(3)
C22 C27 1.380(3)
C20 H20 0.9300
C3 C4 1.383(3)
C3 H3 0.9300
C27 C26 1.402(4)
C27 H27 0.9300
C17 H17 0.9300
C29 C30 1.377(4)
C29 H29 0.9300
C4 H4 0.9300
C23 C24 1.380(3)
C23 H23 0.9300
C33 C32 1.381(3)
C33 H33 0.9300
C26 C25 1.358(4)
C26 H26 0.9300
C24 C25 1.355(4)
C24 H24 0.9300
C25 H25 0.9300
C32 C31 1.370(4)
C32 H32 0.9300
C30 C31 1.365(4)
C30 H30 0.9300
C31 H31 0.9300

loop_
_geom_torsion_atom_site_label_1
_geom_torsion_atom_site_label_2
_geom_torsion_atom_site_label_3
_geom_torsion_atom_site_label_4
_geom_torsion
C9 C8 C13 C12 -0.3(3)
C7 C8 C13 C12 -179.38(16)
C7 O1 C6 C5 -177.66(18)
C7 O1 C6 C1 0.82(17)
C9 C10 C11 C12 0.0(3)
C9 C10 C11 C14 -179.12(16)
C1 N1 C7 O1 1.2(2)
C1 N1 C7 C8 -177.22(17)
C6 O1 C7 N1 -1.31(19)
C6 O1 C7 C8 177.30(14)
C13 C8 C7 N1 179.44(17)
C9 C8 C7 N1 0.4(3)
C13 C8 C7 O1 1.0(2)
C9 C8 C7 O1 -178.01(16)
C11 C10 C9 C8 -0.9(3)
C13 C8 C9 C10 1.0(3)
C7 C8 C9 C10 -179.92(16)
C5 C6 C1 C2 0.5(3)
O1 C6 C1 C2 -178.05(16)
C5 C6 C1 N1 178.37(17)
O1 C6 C1 N1 -0.17(19)
C7 N1 C1 C6 -0.60(19)
C7 N1 C1 C2 176.9(2)
C8 C13 C12 C11 -0.6(3)
C10 C11 C12 C13 0.7(3)
C14 C11 C12 C13 179.86(15)
C28 N2 C19 C20 -39.9(3)
C22 N2 C19 C20 128.9(2)
C28 N2 C19 C18 142.4(2)
C22 N2 C19 C18 -48.8(3)
C14 C15 C16 C17 -169.5(2)
C14 C15 C16 C21 11.0(3)
C17 C16 C21 C20 1.3(3)
C15 C16 C21 C20 -179.17(19)
C6 C1 C2 C3 0.0(3)
N1 C1 C2 C3 -177.33(19)
O1 C6 C5 C4 177.32(16)
C1 C6 C5 C4 -0.9(3)
C16 C15 C14 C11 179.37(16)
C12 C11 C14 C15 174.11(19)
C10 C11 C14 C15 -6.8(3)
C20 C19 C18 C17 0.3(3)
N2 C19 C18 C17 178.13(18)
C19 N2 C28 C33 -28.1(3)
C22 N2 C28 C33 163.5(2)
C19 N2 C28 C29 152.5(2)
C22 N2 C28 C29 -16.0(3)
C28 N2 C22 C23 115.0(2)
C19 N2 C22 C23 -54.1(3)
C28 N2 C22 C27 -65.0(3)
C19 N2 C22 C27 126.0(2)
C18 C19 C20 C21 -1.2(3)
N2 C19 C20 C21 -178.94(19)
C16 C21 C20 C19 0.4(3)
C1 C2 C3 C4 0.0(3)
C23 C22 C27 C26 -0.8(3)
N2 C22 C27 C26 179.12(18)
C19 C18 C17 C16 1.4(3)
C21 C16 C17 C18 -2.2(3)
C15 C16 C17 C18 178.25(18)
C33 C28 C29 C30 0.6(4)
N2 C28 C29 C30 -179.9(2)
C6 C5 C4 C3 0.9(3)
C2 C3 C4 C5 -0.5(3)
C27 C22 C23 C24 0.3(3)
N2 C22 C23 C24 -179.69(19)
C29 C28 C33 C32 -1.9(4)
N2 C28 C33 C32 178.6(2)
C22 C27 C26 C25 0.7(3)
C22 C23 C24 C25 0.4(4)
C23 C24 C25 C26 -0.6(4)
C27 C26 C25 C24 0.0(4)
C28 C33 C32 C31 1.8(4)
C28 C29 C30 C31 0.8(5)
C29 C30 C31 C32 -0.9(5)
C33 C32 C31 C30 -0.3(5)
